data_7702891
loop_
_publ_author_name
'Okamura, Masaya'
'Yoshida, Masaki'
'Kuga, Reiko'
'Sakai, Ken'
'Kondo, Mio'
'Masaoka, Shigeyuki'

_publ_section_title
;
 A mononuclear ruthenium complex showing multiple proton-coupled electron
 transfer toward multi-electron transfer reactions.
;
_journal_issue 42
_journal_name_full 'Dalton transactions (Cambridge, England : 2003)'
_journal_page_first 13081
_journal_page_last 13089
_journal_paper_doi 10.1039/c2dt30773a
_journal_volume 41
_journal_year 2012
_chemical_compound_source 'synthesis as described'
_chemical_formula_moiety 'C21 H19 N7 O Ru, 2(B F4)'
_chemical_formula_sum 'C21 H19 B2 F8 N7 O Ru'
_chemical_formula_weight 660.12
_chemical_name_systematic
;
data_Rubim_OH2_2
;
_space_group_IT_number 14
_space_group_name_Hall '-P 2yab'
_space_group_name_H-M_alt 'P 1 21/a 1'
_symmetry_cell_setting monoclinic
_symmetry_Int_Tables_number 14
_symmetry_space_group_name_Hall '-P 2yab'
_symmetry_space_group_name_H-M 'P 1 21/a 1'
_atom_sites_solution_hydrogens geom
_atom_sites_solution_primary direct
_atom_sites_solution_secondary difmap
_audit_creation_date 2012-03-05T14:21:34-00:00
_audit_creation_method 'WinGX routine CIF_UPDATE'
_cell_angle_alpha 90.000
_cell_angle_beta 105.9706(51)
_cell_angle_gamma 90.000
_cell_formula_units_Z 4
_cell_length_a 10.0573(38)
_cell_length_b 15.8424(60)
_cell_length_c 16.3412(66)
_cell_measurement_reflns_used 6402
_cell_measurement_temperature 153(2)
_cell_measurement_theta_max 27.4855
_cell_measurement_theta_min 3.0458
_cell_measurement_wavelength 0.71073
_cell_volume 2503.2(17)
_computing_cell_refinement 'CrystalClear (Rigaku Inc., 2008)'
_computing_data_collection 'CrystalClear (Rigaku Inc., 2008)'
_computing_data_reduction 'CrystalClear (Rigaku Inc., 2008), SORTAV (Blessing, 1995)'
_computing_molecular_graphics 'Ortep-3 for Windows (Farrugia, 1997)'
_computing_publication_material 'WinGX publication routines (Farrugia, 1999)'
_computing_structure_refinement 'SHELXL-97 (Sheldrick, 2008)'
_computing_structure_solution 'SIR92 (Giacovazzo et al, 1993)'
_diffrn_ambient_temperature 153(2)
_diffrn_detector_area_resol_mean 28.5714
_diffrn_measured_fraction_theta_full 0.965
_diffrn_measured_fraction_theta_max 0.965
_diffrn_measurement_device_type 'Rigaku Saturn70'
_diffrn_measurement_method \w
_diffrn_radiation_monochromator Graphite
_diffrn_radiation_type MoK\a
_diffrn_radiation_wavelength 0.71073
_diffrn_reflns_av_R_equivalents 0.0298
_diffrn_reflns_av_unetI/netI 0.0347
_diffrn_reflns_limit_h_max 11
_diffrn_reflns_limit_h_min -12
_diffrn_reflns_limit_k_max 20
_diffrn_reflns_limit_k_min -20
_diffrn_reflns_limit_l_max 21
_diffrn_reflns_limit_l_min -19
_diffrn_reflns_number 18702
_diffrn_reflns_theta_full 27.53
_diffrn_reflns_theta_max 27.53
_diffrn_reflns_theta_min 3.05
_exptl_absorpt_coefficient_mu 0.717
_exptl_absorpt_correction_T_max 1.0000
_exptl_absorpt_correction_T_min 0.9042
_exptl_absorpt_correction_type multi-scan
_exptl_absorpt_process_details 'REQAB (Rigaku, 1998)'
_exptl_crystal_colour brown
_exptl_crystal_density_diffrn 1.752
_exptl_crystal_density_method 'not measured'
_exptl_crystal_description chip
_exptl_crystal_F_000 1312
_exptl_crystal_size_max 0.34
_exptl_crystal_size_mid 0.07
_exptl_crystal_size_min 0.03
_refine_diff_density_max 1.827
_refine_diff_density_min -1.265
_refine_diff_density_rms 0.115
_refine_ls_extinction_method none
_refine_ls_goodness_of_fit_ref 1.154
_refine_ls_hydrogen_treatment mixed
_refine_ls_matrix_type full
_refine_ls_number_parameters 369
_refine_ls_number_reflns 5569
_refine_ls_number_restraints 0
_refine_ls_restrained_S_all 1.154
_refine_ls_R_factor_all 0.0689
_refine_ls_R_factor_gt 0.0609
_refine_ls_shift/su_max 0.001
_refine_ls_shift/su_mean 0
_refine_ls_structure_factor_coef Fsqd
_refine_ls_weighting_details 'calc w=1/[\s^2^(Fo^2^)+(0.0598P)^2^+8.4040P] where P=(Fo^2^+2Fc^2^)/3'
_refine_ls_weighting_scheme calc
_refine_ls_wR_factor_gt 0.1484
_refine_ls_wR_factor_ref 0.154
_reflns_number_gt 4799
_reflns_number_total 5569
_reflns_threshold_expression >2\s(I)
_cod_data_source_file c2dt30773a.txt
_cod_data_source_block Rubim_OH2
_cod_depositor_comments
;
The following automatic conversions were performed:

data item '_exptl_absorpt_correction_type' value 'Multi-scan' was
changed to 'multi-scan' in accordance with the
/home/saulius/struct/COD-crude-data/automatic-downloads/DataCite-retrospective/RSC/depositions/lib/dictionaries/cif_core.dic
dictionary named 'cif_core.dic' version 2.4.2 last updated on
2011-04-26.

Automatic conversion script
Id: cif_fix_values 6909 2019-04-08 15:41:33Z antanas 
;
_cod_original_cell_volume 2503.1(17)
_cod_original_sg_symbol_H-M 'P 21/a'
_cod_original_formula_sum 'C21 H19 B2 F8 N7 O1 Ru1'
_cod_database_code 7702891

loop_
_symmetry_equiv_pos_as_xyz
'x, y, z'
'-x+1/2, y+1/2, -z'
'-x, -y, -z'
'x-1/2, -y-1/2, z'

loop_
_atom_site_label
_atom_site_type_symbol
_atom_site_fract_x
_atom_site_fract_y
_atom_site_fract_z
_atom_site_U_iso_or_equiv
_atom_site_adp_type
_atom_site_occupancy
_atom_site_symmetry_multiplicity
_atom_site_calc_flag
_atom_site_refinement_flags
Ru1 Ru 0.69182(4) 0.04168(2) 0.78024(2) 0.02747(14) Uani 1 1 d .
F4 F 0.7622(4) 0.0049(3) 0.0228(2) 0.0663(11) Uani 1 1 d .
F7 F 0.3377(3) 0.3140(2) 0.4603(2) 0.0480(8) Uani 1 1 d .
F6 F 0.3059(4) 0.1729(2) 0.4599(2) 0.0692(12) Uani 1 1 d .
F8 F 0.2624(4) 0.2452(2) 0.3355(2) 0.0525(8) Uani 1 1 d .
F2 F 0.9404(4) 0.0846(2) 0.0984(2) 0.0602(9) Uani 1 1 d .
F5 F 0.4822(4) 0.2281(2) 0.4158(3) 0.0670(11) Uani 1 1 d .
N6 N 0.4914(5) -0.1891(3) 0.7641(3) 0.0429(10) Uani 1 1 d .
H15 H 0.4217 -0.2196 0.7343 0.051 Uiso 1 1 calc R
N7 N 0.3659(4) -0.0645(3) 0.6022(3) 0.0371(9) Uani 1 1 d .
H14 H 0.3104 -0.1083 0.5877 0.045 Uiso 1 1 calc R
N4 N 0.5286(4) 0.0188(2) 0.6766(2) 0.0286(8) Uani 1 1 d .
N5 N 0.6334(4) -0.0818(2) 0.8050(2) 0.0325(8) Uani 1 1 d .
F3 F 0.7350(5) 0.0836(4) 0.1307(4) 0.1048(18) Uani 1 1 d .
F1 F 0.8735(5) -0.0298(3) 0.1554(3) 0.0810(14) Uani 1 1 d .
N2 N 0.7302(4) 0.1542(2) 0.7458(2) 0.0283(8) Uani 1 1 d .
C5 C 0.8644(5) 0.0816(3) 0.6709(3) 0.0306(9) Uani 1 1 d .
C6 C 0.8074(5) 0.1624(3) 0.6898(3) 0.0293(9) Uani 1 1 d .
N3 N 0.5797(4) 0.1132(2) 0.8445(2) 0.0303(8) Uani 1 1 d .
C18 C 0.5229(5) -0.1101(3) 0.7463(3) 0.0348(10) Uani 1 1 d .
C16 C 0.6739(6) -0.1473(3) 0.8621(3) 0.0428(12) Uani 1 1 d .
H17 H 0.7506 -0.1464 0.9113 0.051 Uiso 1 1 calc R
C8 C 0.7740(5) 0.3118(3) 0.6902(3) 0.0395(11) Uani 1 1 d .
H6 H 0.787 0.3663 0.6695 0.047 Uiso 1 1 calc R
C20 C 0.3648(5) 0.0060(3) 0.5544(3) 0.0344(10) Uani 1 1 d .
H13 H 0.3052 0.0171 0.4994 0.041 Uiso 1 1 calc R
C11 C 0.5977(5) 0.1985(3) 0.8365(3) 0.0313(9) Uani 1 1 d .
C13 C 0.4691(6) 0.2286(3) 0.9357(3) 0.0419(12) Uani 1 1 d .
H9 H 0.4323 0.2678 0.9676 0.05 Uiso 1 1 calc R
O1 O 0.8613(4) 0.0518(3) 0.8920(2) 0.0378(8) Uani 1 1 d .
C15 C 0.5045(5) 0.0874(3) 0.8960(3) 0.0348(10) Uani 1 1 d .
H11 H 0.4893 0.0286 0.9008 0.042 Uiso 1 1 calc R
C14 C 0.4481(6) 0.1435(4) 0.9424(3) 0.0410(12) Uani 1 1 d .
H10 H 0.3955 0.1233 0.9785 0.049 Uiso 1 1 calc R
C9 C 0.7001(5) 0.3025(3) 0.7504(3) 0.0348(10) Uani 1 1 d .
H7 H 0.6659 0.3506 0.773 0.042 Uiso 1 1 calc R
N1 N 0.8247(4) 0.0129(3) 0.7088(2) 0.0312(8) Uani 1 1 d .
C4 C 0.9556(5) 0.0747(3) 0.6213(3) 0.0339(10) Uani 1 1 d .
H4 H 0.9817 0.1229 0.5948 0.041 Uiso 1 1 calc R
C12 C 0.5444(5) 0.2564(3) 0.8819(3) 0.0353(10) Uani 1 1 d .
H8 H 0.5594 0.3151 0.8763 0.042 Uiso 1 1 calc R
C19 C 0.4664(5) -0.0556(3) 0.6753(3) 0.0330(10) Uani 1 1 d .
C21 C 0.4660(5) 0.0575(3) 0.6010(3) 0.0304(9) Uani 1 1 d .
H12 H 0.4892 0.1115 0.5839 0.036 Uiso 1 1 calc R
C7 C 0.8283(5) 0.2420(3) 0.6606(3) 0.0362(10) Uani 1 1 d .
H5 H 0.8798 0.2485 0.6202 0.043 Uiso 1 1 calc R
C3 C 1.0083(5) -0.0054(4) 0.6113(3) 0.0410(12) Uani 1 1 d .
H3 H 1.0721 -0.0117 0.5783 0.049 Uiso 1 1 calc R
B2 B 0.8240(6) 0.0388(4) 0.1033(4) 0.0375(12) Uani 1 1 d .
C2 C 0.9682(6) -0.0747(4) 0.6488(4) 0.0446(12) Uani 1 1 d .
H2 H 1.0028 -0.1293 0.6419 0.054 Uiso 1 1 calc R
C17 C 0.5864(7) -0.2132(3) 0.8364(3) 0.0477(13) Uani 1 1 d .
H16 H 0.591 -0.2663 0.864 0.057 Uiso 1 1 calc R
C10 C 0.6776(5) 0.2225(3) 0.7765(3) 0.0301(9) Uani 1 1 d .
C1 C 0.8751(5) -0.0629(3) 0.6974(3) 0.0387(11) Uani 1 1 d .
H1 H 0.8464 -0.1106 0.7234 0.046 Uiso 1 1 calc R
B1 B 0.3501(6) 0.2366(3) 0.4206(4) 0.0370(12) Uani 1 1 d .
H18 H 0.844(9) 0.043(5) 0.944(6) 0.09(3) Uiso 1 1 d .
H19 H 0.921(11) 0.026(6) 0.896(6) 0.10(4) Uiso 1 1 d .

loop_
_atom_site_aniso_label
_atom_site_aniso_U_11
_atom_site_aniso_U_22
_atom_site_aniso_U_33
_atom_site_aniso_U_23
_atom_site_aniso_U_13
_atom_site_aniso_U_12
Ru1 0.0308(2) 0.0244(2) 0.0290(2) 0.00047(13) 0.01138(15) -0.00055(13)
F4 0.076(3) 0.079(3) 0.0408(18) 0.0025(18) 0.0114(18) -0.031(2)
F7 0.056(2) 0.0409(17) 0.0428(16) -0.0081(13) 0.0074(14) 0.0125(14)
F6 0.084(3) 0.051(2) 0.059(2) 0.0248(17) -0.004(2) -0.0182(19)
F8 0.069(2) 0.0435(18) 0.0380(16) -0.0006(14) 0.0035(15) 0.0025(16)
F2 0.065(2) 0.050(2) 0.070(2) -0.0070(18) 0.0261(19) -0.0205(17)
F5 0.049(2) 0.057(2) 0.096(3) -0.012(2) 0.022(2) 0.0131(17)
N6 0.062(3) 0.029(2) 0.040(2) -0.0022(17) 0.018(2) -0.010(2)
N7 0.034(2) 0.034(2) 0.044(2) -0.0096(18) 0.0131(18) -0.0051(17)
N4 0.029(2) 0.0270(18) 0.0321(19) -0.0028(15) 0.0127(16) -0.0001(15)
N5 0.043(2) 0.0229(18) 0.036(2) 0.0003(15) 0.0168(18) 0.0004(16)
F3 0.083(3) 0.097(4) 0.150(5) -0.038(4) 0.059(3) 0.009(3)
F1 0.090(3) 0.056(2) 0.074(3) 0.029(2) -0.017(2) -0.013(2)
N2 0.0273(19) 0.0289(19) 0.0294(18) 0.0005(15) 0.0091(15) -0.0006(15)
C5 0.031(2) 0.036(2) 0.024(2) -0.0031(17) 0.0067(17) 0.0023(18)
C6 0.029(2) 0.031(2) 0.028(2) 0.0025(17) 0.0081(18) -0.0056(17)
N3 0.032(2) 0.0319(19) 0.0288(18) 0.0006(15) 0.0116(15) 0.0020(16)
C18 0.044(3) 0.026(2) 0.038(2) -0.0035(18) 0.017(2) -0.0050(19)
C16 0.056(3) 0.031(3) 0.042(3) 0.005(2) 0.015(2) 0.004(2)
C8 0.037(3) 0.032(2) 0.050(3) 0.010(2) 0.014(2) -0.003(2)
C20 0.033(2) 0.037(3) 0.033(2) -0.0029(19) 0.0089(19) 0.0030(19)
C11 0.030(2) 0.031(2) 0.032(2) -0.0002(18) 0.0083(18) 0.0015(18)
C13 0.046(3) 0.044(3) 0.040(3) -0.002(2) 0.018(2) 0.011(2)
O1 0.035(2) 0.047(2) 0.0307(18) 0.0011(15) 0.0085(15) 0.0011(17)
C15 0.032(2) 0.036(2) 0.039(2) 0.008(2) 0.015(2) 0.0022(19)
C14 0.041(3) 0.049(3) 0.038(3) 0.005(2) 0.020(2) 0.003(2)
C9 0.031(2) 0.026(2) 0.046(3) 0.0007(19) 0.008(2) -0.0033(18)
N1 0.029(2) 0.033(2) 0.0305(19) -0.0046(16) 0.0061(15) 0.0018(16)
C4 0.031(2) 0.040(3) 0.033(2) 0.0041(19) 0.0118(19) -0.003(2)
C12 0.036(3) 0.033(2) 0.037(2) -0.0036(19) 0.010(2) -0.0001(19)
C19 0.034(3) 0.028(2) 0.040(2) -0.0035(19) 0.014(2) -0.0009(18)
C21 0.030(2) 0.032(2) 0.029(2) -0.0002(17) 0.0078(18) 0.0057(18)
C7 0.034(3) 0.039(3) 0.039(3) 0.007(2) 0.016(2) -0.001(2)
C3 0.034(3) 0.053(3) 0.037(3) -0.004(2) 0.012(2) 0.004(2)
B2 0.036(3) 0.040(3) 0.038(3) 0.001(2) 0.012(2) -0.003(2)
C2 0.045(3) 0.043(3) 0.048(3) -0.008(2) 0.016(2) 0.006(2)
C17 0.075(4) 0.029(2) 0.042(3) 0.007(2) 0.021(3) -0.005(3)
C10 0.030(2) 0.029(2) 0.031(2) 0.0010(17) 0.0078(18) 0.0013(18)
C1 0.041(3) 0.036(3) 0.040(3) -0.004(2) 0.012(2) 0.003(2)
B1 0.043(3) 0.025(2) 0.045(3) -0.004(2) 0.016(3) 0.002(2)

loop_
_atom_type_symbol
_atom_type_description
_atom_type_scat_dispersion_real
_atom_type_scat_dispersion_imag
_atom_type_scat_source
C C 0.0033 0.0016 'International Tables Vol C Tables 4.2.6.8 and 6.1.1.4'
H H 0 0 'International Tables Vol C Tables 4.2.6.8 and 6.1.1.4'
N N 0.0061 0.0033 'International Tables Vol C Tables 4.2.6.8 and 6.1.1.4'
O O 0.0106 0.006 'International Tables Vol C Tables 4.2.6.8 and 6.1.1.4'
F F 0.0171 0.0103 'International Tables Vol C Tables 4.2.6.8 and 6.1.1.4'
P P 0.1023 0.0942 'International Tables Vol C Tables 4.2.6.8 and 6.1.1.4'
Ru Ru -1.2594 0.8363 'International Tables Vol C Tables 4.2.6.8 and 6.1.1.4'
B B 0.0013 0.0007 'International Tables Vol C Tables 4.2.6.8 and 6.1.1.4'

loop_
_geom_angle_atom_site_label_1
_geom_angle_atom_site_label_2
_geom_angle_atom_site_label_3
_geom_angle
N2 Ru1 N4 95.81(15)
N2 Ru1 N1 79.98(16)
N4 Ru1 N1 89.38(15)
N2 Ru1 N3 79.88(15)
N4 Ru1 N3 95.27(15)
N1 Ru1 N3 159.69(16)
N2 Ru1 N5 173.81(16)
N4 Ru1 N5 78.02(16)
N1 Ru1 N5 99.36(16)
N3 Ru1 N5 100.95(15)
N2 Ru1 O1 90.18(16)
N4 Ru1 O1 173.93(15)
N1 Ru1 O1 90.69(16)
N3 Ru1 O1 86.74(16)
N5 Ru1 O1 95.98(16)
C18 N6 C17 107.4(5)
C18 N6 H15 126.3
C17 N6 H15 126.3
C19 N7 C20 108.0(4)
C19 N7 H14 126
C20 N7 H14 126
C19 N4 C21 106.6(4)
C19 N4 Ru1 115.9(3)
C21 N4 Ru1 137.3(3)
C18 N5 C16 105.4(4)
C18 N5 Ru1 113.3(3)
C16 N5 Ru1 141.3(4)
C10 N2 C6 121.6(4)
C10 N2 Ru1 119.7(3)
C6 N2 Ru1 118.7(3)
N1 C5 C4 121.7(4)
N1 C5 C6 114.9(4)
C4 C5 C6 123.4(4)
N2 C6 C7 119.2(4)
N2 C6 C5 112.7(4)
C7 C6 C5 128.1(4)
C15 N3 C11 118.2(4)
C15 N3 Ru1 129.0(3)
C11 N3 Ru1 112.6(3)
N5 C18 N6 111.0(4)
N5 C18 C19 116.5(4)
N6 C18 C19 132.3(5)
C17 C16 N5 109.0(5)
C17 C16 H17 125.5
N5 C16 H17 125.5
C7 C8 C9 120.2(5)
C7 C8 H6 119.9
C9 C8 H6 119.9
N7 C20 C21 106.5(4)
N7 C20 H13 126.7
C21 C20 H13 126.7
N3 C11 C12 121.5(4)
N3 C11 C10 115.2(4)
C12 C11 C10 123.3(4)
C14 C13 C12 119.2(5)
C14 C13 H9 120.4
C12 C13 H9 120.4
Ru1 O1 H18 118(6)
Ru1 O1 H19 119(8)
H18 O1 H19 101(9)
N3 C15 C14 122.2(5)
N3 C15 H11 118.9
C14 C15 H11 118.9
C13 C14 C15 119.4(5)
C13 C14 H10 120.3
C15 C14 H10 120.3
C10 C9 C8 118.7(5)
C10 C9 H7 120.7
C8 C9 H7 120.7
C1 N1 C5 118.9(4)
C1 N1 Ru1 127.6(4)
C5 N1 Ru1 113.5(3)
C5 C4 C3 118.2(5)
C5 C4 H4 120.9
C3 C4 H4 120.9
C11 C12 C13 119.5(5)
C11 C12 H8 120.3
C13 C12 H8 120.3
N4 C19 N7 110.0(4)
N4 C19 C18 116.2(4)
N7 C19 C18 133.7(5)
C20 C21 N4 108.9(4)
C20 C21 H12 125.6
N4 C21 H12 125.6
C8 C7 C6 119.8(4)
C8 C7 H5 120.1
C6 C7 H5 120.1
C2 C3 C4 120.4(5)
C2 C3 H3 119.8
C4 C3 H3 119.8
F3 B2 F1 112.2(6)
F3 B2 F2 113.5(5)
F1 B2 F2 106.2(5)
F3 B2 F4 111.0(5)
F1 B2 F4 105.6(5)
F2 B2 F4 108.0(5)
C3 C2 C1 118.2(5)
C3 C2 H2 120.9
C1 C2 H2 120.9
N6 C17 C16 107.2(5)
N6 C17 H16 126.4
C16 C17 H16 126.4
N2 C10 C9 120.4(4)
N2 C10 C11 112.2(4)
C9 C10 C11 127.4(4)
N1 C1 C2 122.7(5)
N1 C1 H1 118.7
C2 C1 H1 118.7
F6 B1 F5 114.4(5)
F6 B1 F7 110.6(5)
F5 B1 F7 108.9(5)
F6 B1 F8 109.9(5)
F5 B1 F8 107.7(5)
F7 B1 F8 104.8(4)

loop_
_geom_bond_atom_site_label_1
_geom_bond_atom_site_label_2
_geom_bond_distance
Ru1 N2 1.939(4)
Ru1 N4 2.041(4)
Ru1 N1 2.053(4)
Ru1 N3 2.076(4)
Ru1 N5 2.113(4)
Ru1 O1 2.134(4)
F4 B2 1.398(7)
F7 B1 1.409(6)
F6 B1 1.336(7)
F8 B1 1.434(7)
F2 B2 1.398(7)
F5 B1 1.358(7)
N6 C18 1.341(6)
N6 C17 1.354(7)
N6 H15 0.88
N7 C19 1.344(7)
N7 C20 1.361(7)
N7 H14 0.88
N4 C19 1.332(6)
N4 C21 1.366(6)
N5 C18 1.331(6)
N5 C16 1.380(6)
F3 B2 1.314(8)
F1 B2 1.386(7)
N2 C10 1.360(6)
N2 C6 1.360(6)
C5 N1 1.365(6)
C5 C4 1.386(6)
C5 C6 1.469(6)
C6 C7 1.384(6)
N3 C15 1.341(6)
N3 C11 1.374(6)
C18 C19 1.432(7)
C16 C17 1.354(8)
C16 H17 0.95
C8 C7 1.378(7)
C8 C9 1.395(7)
C8 H6 0.95
C20 C21 1.362(7)
C20 H13 0.95
C11 C12 1.378(7)
C11 C10 1.479(6)
C13 C14 1.374(8)
C13 C12 1.380(7)
C13 H9 0.95
O1 H18 0.92(10)
O1 H19 0.72(10)
C15 C14 1.387(7)
C15 H11 0.95
C14 H10 0.95
C9 C10 1.376(6)
C9 H7 0.95
N1 C1 1.336(6)
C4 C3 1.402(7)
C4 H4 0.95
C12 H8 0.95
C21 H12 0.95
C7 H5 0.95
C3 C2 1.371(8)
C3 H3 0.95
C2 C1 1.397(7)
C2 H2 0.95
C17 H16 0.95
C1 H1 0.95
